data_7035010
loop_
_publ_author_name
'Nishikawa, Michihiro'
'Wakita, Yuri'
'Nishi, Tatsuya'
'Miura, Takumi'
'Tsubomura, Taro'

_publ_section_title
;
 Long-lived and oxygen-responsive photoluminescence in the solid state of
 copper(i) complexes bearing fluorinated diphosphine and bipyridine
 ligands.
;
_journal_issue 19
_journal_name_full 'Dalton transactions (Cambridge, England : 2003)'
_journal_page_first 9170
_journal_page_last 9181
_journal_paper_doi 10.1039/c5dt00199d
_journal_volume 44
_journal_year 2015
_chemical_formula_sum 'C38 H16 Cu F26 N2 P3'
_chemical_formula_weight 1150.98
_space_group_IT_number 2
_symmetry_cell_setting triclinic
_symmetry_space_group_name_Hall '-P 1'
_symmetry_space_group_name_H-M 'P -1'
_atom_sites_solution_hydrogens geom
_atom_sites_solution_primary direct
_atom_sites_solution_secondary difmap
_audit_creation_date 2014-06-16T12:38:11-00:00
_audit_creation_method 'WinGX routine CIF_UPDATE'
_audit_update_record
;
2015-04-01 deposited with the CCDC.
2015-04-10 downloaded from the CCDC.
;
_cell_angle_alpha 91.946(7)
_cell_angle_beta 96.639(7)
_cell_angle_gamma 101.608(7)
_cell_formula_units_Z 2
_cell_length_a 11.7046(19)
_cell_length_b 11.9986(18)
_cell_length_c 15.584(2)
_cell_measurement_reflns_used 4205
_cell_measurement_temperature 123(2)
_cell_measurement_theta_max 27.4835
_cell_measurement_theta_min 3.0724
_cell_volume 2125.8(5)
_computing_cell_refinement 'CrystalClear (Rigaku Corp., 2000)'
_computing_data_collection 'CrystalClear (Rigaku Corp., 2000)'
_computing_data_reduction 'CrystalClear (Rigaku Corp., 2000)'
_computing_publication_material 'Mercury (Macrae et al., 2006)'
_computing_structure_refinement 'SHELXL-97 (Sheldrick, 1997)'
_computing_structure_solution
;
         'SIR92 (Giacovazzo et al, 1992)'
;
_diffrn_ambient_temperature 123(2)
_diffrn_detector_area_resol_mean 28.5714
_diffrn_measured_fraction_theta_full 0.974
_diffrn_measured_fraction_theta_max 0.931
_diffrn_measurement_device_type
;
        Saturn70 CCD (4x4 bin mode)
;
_diffrn_measurement_method dtprofit.ref
_diffrn_radiation_monochromator graphite
_diffrn_radiation_type MoK\a
_diffrn_radiation_wavelength 0.7107
_diffrn_reflns_av_R_equivalents 0.0425
_diffrn_reflns_av_unetI/netI 0.0635
_diffrn_reflns_limit_h_max 14
_diffrn_reflns_limit_h_min -14
_diffrn_reflns_limit_k_max 15
_diffrn_reflns_limit_k_min -15
_diffrn_reflns_limit_l_max 20
_diffrn_reflns_limit_l_min -20
_diffrn_reflns_number 19882
_diffrn_reflns_reduction_process 'Lp corrections applied'
_diffrn_reflns_theta_full 25
_diffrn_reflns_theta_max 27.48
_diffrn_reflns_theta_min 3.07
_exptl_absorpt_coefficient_mu 0.775
_exptl_absorpt_correction_T_max 1
_exptl_absorpt_correction_T_min 0.8509
_exptl_absorpt_correction_type multi-scan
_exptl_crystal_colour Colorless
_exptl_crystal_density_diffrn 1.798
_exptl_crystal_density_method 'not measured'
_exptl_crystal_description Plate
_exptl_crystal_F_000 1132
_exptl_crystal_size_max 0.7
_exptl_crystal_size_mid 0.1
_exptl_crystal_size_min 0.05
_refine_diff_density_max 3.329
_refine_diff_density_min -0.693
_refine_diff_density_rms 0.153
_refine_ls_extinction_method none
_refine_ls_goodness_of_fit_ref 1.083
_refine_ls_hydrogen_treatment constr
_refine_ls_matrix_type full
_refine_ls_number_parameters 631
_refine_ls_number_reflns 9082
_refine_ls_number_restraints 0
_refine_ls_restrained_S_all 1.083
_refine_ls_R_factor_all 0.0976
_refine_ls_R_factor_gt 0.074
_refine_ls_shift/su_max 0.001
_refine_ls_shift/su_mean 0
_refine_ls_structure_factor_coef Fsqd
_refine_ls_weighting_details 'calc w=1/[\s^2^(Fo^2^)+(0.0956P)^2^+10.1863P] where P=(Fo^2^+2Fc^2^)/3'
_refine_ls_weighting_scheme calc
_refine_ls_wR_factor_ref 0.2108
_reflns_number_gt 7001
_reflns_number_total 9082
_reflns_threshold_expression >2sigma(I)
_cod_data_source_file c5dt00199d2.cif
_cod_data_source_block 5PF6
_cod_depositor_comments
;
The following automatic conversions were performed:

'_exptl_absorpt_correction_type' value 'Multi-scan' changed to
'multi-scan' according to
/usr/data/users/saulius/crontab/automatic-downloads/rss-feeds/RSC/lib/dictionaries/cif_core.dic
dictionary named 'cif_core.dic' version 2.4.2 from 2011-04-26.

Automatic conversion script
Id: cif_fix_values 3271 2015-04-21 07:52:19Z andrius 

 Adding full bibliography for 7035008--7035012.cif.
;
_cod_original_cell_volume 2125.8(6)
_cod_original_sg_symbol_H-M P-1
_cod_database_code 7035010
_publcif_datablock.id {b1cad39b-1439-460c-89e6-95f6a69349de}

loop_
_symmetry_equiv_pos_as_xyz
'x, y, z'
'-x, -y, -z'

loop_
_atom_site_label
_atom_site_fract_x
_atom_site_fract_y
_atom_site_fract_z
_atom_site_U_iso_or_equiv
_atom_site_adp_type
_atom_site_calc_flag
_atom_site_refinement_flags
_atom_site_occupancy
_atom_site_type_symbol
Cu1 0.77094(5) 0.42401(5) 0.78086(4) 0.01538(18) Uani d . 1 Cu
P1 0.75110(12) 0.58513(11) 0.71733(8) 0.0148(3) Uani d . 1 P
P3 0.31275(13) 0.63903(13) 0.67526(9) 0.0214(3) Uani d . 1 P
P2 0.65626(12) 0.31458(11) 0.66952(8) 0.0144(3) Uani d . 1 P
F14 0.6062(3) -0.0013(3) 0.42342(19) 0.0229(7) Uani d . 1 F
F16 0.5814(3) 0.1637(3) 0.8017(2) 0.0235(7) Uani d . 1 F
F13 0.7812(3) -0.0931(3) 0.5034(2) 0.0285(8) Uani d . 1 F
F7 0.5625(3) 0.9419(3) 0.7055(2) 0.0283(8) Uani d . 1 F
F19 0.1938(3) 0.2561(3) 0.6167(2) 0.0280(8) Uani d . 1 F
F15 0.5462(3) 0.1799(3) 0.49851(19) 0.0204(7) Uani d . 1 F
F10 0.7237(3) 0.6329(3) 0.90672(19) 0.0231(7) Uani d . 1 F
F6 0.6597(3) 0.7838(3) 0.63314(19) 0.0226(7) Uani d . 1 F
F9 0.6291(3) 0.7917(3) 0.9778(2) 0.0311(8) Uani d . 1 F
F4 0.9386(3) 0.7318(3) 0.8326(2) 0.0251(7) Uani d . 1 F
F2 1.0352(3) 0.7816(3) 0.5032(2) 0.0348(9) Uani d . 1 F
F17 0.3661(3) 0.0743(3) 0.8445(2) 0.0335(8) Uani d . 1 F
F21 0.4308(3) 0.6551(3) 0.6296(2) 0.0267(7) Uani d . 1 F
F18 0.1714(3) 0.1221(3) 0.7514(3) 0.0341(9) Uani d . 1 F
F11 0.8368(3) 0.1762(3) 0.7357(2) 0.0275(8) Uani d . 1 F
F12 0.8937(3) -0.0051(3) 0.6601(2) 0.0343(9) Uani d . 1 F
F20 0.4055(3) 0.3426(3) 0.5714(2) 0.0245(7) Uani d . 1 F
F8 0.5422(4) 0.9443(3) 0.8779(2) 0.0384(9) Uani d . 1 F
F5 1.1313(3) 0.8803(3) 0.8006(2) 0.0318(8) Uani d . 1 F
F22 0.3836(4) 0.6043(4) 0.7611(2) 0.0473(11) Uani d . 1 F
F26 0.1953(3) 0.6236(3) 0.7212(2) 0.0337(8) Uani d . 1 F
F23 0.2435(3) 0.6752(4) 0.5901(2) 0.0419(10) Uani d . 1 F
F1 1.1767(3) 0.9116(3) 0.6351(2) 0.0309(8) Uani d . 1 F
F25 0.2781(4) 0.5091(3) 0.6400(3) 0.0487(11) Uani d . 1 F
F3 0.8463(3) 0.6284(3) 0.5336(2) 0.0321(8) Uani d . 1 F
F24 0.3472(3) 0.7679(3) 0.7119(3) 0.0430(10) Uani d . 1 F
N1 0.9339(4) 0.3965(4) 0.8186(3) 0.0174(9) Uani d . 1 N
N2 0.7483(4) 0.3908(4) 0.9061(3) 0.0175(9) Uani d . 1 N
C4 0.6351(4) 0.1382(4) 0.5390(3) 0.0150(10) Uani d . 1 C
C9 0.5022(5) 0.2564(4) 0.6855(3) 0.0163(10) Uani d . 1 C
C6 0.7522(5) -0.0019(5) 0.5405(4) 0.0216(11) Uani d . 1 C
C12 0.2781(5) 0.1645(5) 0.7303(4) 0.0255(12) Uani d . 1 C
C26 0.9118(5) 0.6912(5) 0.6010(3) 0.0215(11) Uani d . 1 C
C23 1.0588(5) 0.8209(5) 0.7351(4) 0.0206(11) Uani d . 1 C
C3 0.6928(5) 0.1888(4) 0.6177(3) 0.0166(10) Uani d . 1 C
C15 0.6886(5) 0.6978(4) 0.7660(3) 0.0187(11) Uani d . 1 C
C30 1.1320(5) 0.3851(5) 0.8064(4) 0.0254(12) Uani d . 1 C
H30 1.1942 0.3888 0.7718 0.03 Uiso calc R 1 H
C5 0.6633(5) 0.0444(5) 0.4995(3) 0.0183(11) Uani d . 1 C
C21 0.8816(5) 0.6779(4) 0.6842(3) 0.0167(10) Uani d . 1 C
C7 0.8089(5) 0.0433(5) 0.6196(4) 0.0210(11) Uani d . 1 C
C24 1.0834(5) 0.8351(5) 0.6516(4) 0.0222(12) Uani d . 1 C
C37 0.6513(5) 0.3852(5) 0.9452(3) 0.0204(11) Uani d . 1 C
C19 0.6323(5) 0.7860(5) 0.8918(4) 0.0226(12) Uani d . 1 C
C10 0.4857(5) 0.1859(5) 0.7542(3) 0.0189(11) Uani d . 1 C
C8 0.7793(5) 0.1364(5) 0.6574(3) 0.0190(11) Uani d . 1 C
C22 0.9605(5) 0.7439(5) 0.7493(3) 0.0203(11) Uani d . 1 C
C13 0.2903(5) 0.2340(5) 0.6620(4) 0.0203(11) Uani d . 1 C
C14 0.4007(5) 0.2776(5) 0.6398(3) 0.0193(11) Uani d . 1 C
C11 0.3775(5) 0.1404(5) 0.7769(4) 0.0239(12) Uani d . 1 C
C27 0.9505(5) 0.3741(5) 0.9027(4) 0.0225(12) Uani d . 1 C
C25 1.0099(5) 0.7693(5) 0.5837(3) 0.0211(11) Uani d . 1 C
C31 1.0226(5) 0.4004(5) 0.7699(4) 0.0197(11) Uani d . 1 C
C33 0.8454(5) 0.3658(5) 0.9501(3) 0.0234(12) Uani d . 1 C
C16 0.6495(5) 0.7809(4) 0.7182(3) 0.0175(10) Uani d . 1 C
C38 0.5446(5) 0.4142(5) 0.8959(4) 0.0243(12) Uani d . 1 C
H38A 0.5615 0.4349 0.8377 0.036 Uiso calc R 1 H
H38B 0.5234 0.4786 0.9262 0.036 Uiso calc R 1 H
H38C 0.4792 0.3481 0.8916 0.036 Uiso calc R 1 H
C28 1.0585(6) 0.3569(6) 0.9415(4) 0.0356(15) Uani d . 1 C
H28 1.0686 0.3401 1.0006 0.043 Uiso calc R 1 H
C1 0.6450(5) 0.5333(4) 0.6197(3) 0.0180(11) Uani d . 1 C
H1A 0.564 0.5273 0.6343 0.022 Uiso calc R 1 H
H1B 0.6572 0.5891 0.5746 0.022 Uiso calc R 1 H
C17 0.6003(5) 0.8643(4) 0.7549(4) 0.0218(11) Uani d . 1 C
C20 0.6808(5) 0.7046(4) 0.8543(3) 0.0182(11) Uani d . 1 C
C29 1.1505(6) 0.3648(6) 0.8925(4) 0.0360(15) Uani d . 1 C
H29 1.2257 0.3562 0.918 0.043 Uiso calc R 1 H
C18 0.5906(5) 0.8663(5) 0.8420(4) 0.0252(12) Uani d . 1 C
C2 0.6591(5) 0.4160(4) 0.5837(3) 0.0163(10) Uani d . 1 C
H2A 0.7345 0.4245 0.5591 0.02 Uiso calc R 1 H
H2B 0.5946 0.3862 0.5367 0.02 Uiso calc R 1 H
C32 0.9966(5) 0.4154(5) 0.6760(4) 0.0237(12) Uani d . 1 C
H32A 0.9152 0.4247 0.663 0.036 Uiso calc R 1 H
H32B 1.0073 0.3482 0.6428 0.036 Uiso calc R 1 H
H32C 1.0501 0.4832 0.66 0.036 Uiso calc R 1 H
C34 0.8466(7) 0.3330(8) 1.0338(4) 0.050(2) Uani d . 1 C
H34 0.9159 0.3167 1.0642 0.06 Uiso calc R 1 H
C35 0.7450(7) 0.3241(8) 1.0734(4) 0.053(2) Uani d . 1 C
H35 0.7427 0.2982 1.1302 0.064 Uiso calc R 1 H
C36 0.6493(6) 0.3532(6) 1.0297(4) 0.0309(14) Uani d . 1 C
H36 0.5806 0.3515 1.057 0.037 Uiso calc R 1 H

loop_
_atom_site_aniso_label
_atom_site_aniso_U_11
_atom_site_aniso_U_22
_atom_site_aniso_U_33
_atom_site_aniso_U_12
_atom_site_aniso_U_13
_atom_site_aniso_U_23
Cu1 0.0151(3) 0.0183(3) 0.0136(3) 0.0055(3) 0.0008(2) 0.0033(2)
P1 0.0156(7) 0.0146(6) 0.0141(6) 0.0031(5) 0.0005(5) 0.0033(5)
P3 0.0168(7) 0.0254(7) 0.0230(7) 0.0056(6) 0.0038(6) 0.0033(6)
P2 0.0148(7) 0.0145(6) 0.0142(6) 0.0043(5) 0.0006(5) 0.0022(5)
F14 0.0265(18) 0.0225(16) 0.0173(15) 0.0004(14) 0.0027(13) -0.0042(12)
F16 0.0227(17) 0.0225(16) 0.0248(16) 0.0048(14) -0.0015(13) 0.0090(13)
F13 0.038(2) 0.0224(17) 0.0287(18) 0.0140(15) 0.0068(15) -0.0036(14)
F7 0.032(2) 0.0214(17) 0.0345(19) 0.0126(15) 0.0039(15) 0.0101(14)
F19 0.0165(17) 0.0343(19) 0.0336(19) 0.0093(15) -0.0018(14) -0.0005(15)
F15 0.0175(16) 0.0244(16) 0.0201(15) 0.0077(13) -0.0013(12) 0.0029(12)
F10 0.0324(19) 0.0229(16) 0.0154(15) 0.0101(14) -0.0004(13) 0.0057(12)
F6 0.0268(18) 0.0235(16) 0.0188(15) 0.0076(14) 0.0025(13) 0.0065(12)
F9 0.044(2) 0.0328(19) 0.0202(16) 0.0148(17) 0.0095(15) 0.0008(14)
F4 0.0209(17) 0.0328(18) 0.0179(15) -0.0019(14) -0.0008(13) 0.0052(13)
F2 0.035(2) 0.043(2) 0.0249(18) -0.0011(17) 0.0148(16) 0.0075(15)
F17 0.034(2) 0.034(2) 0.037(2) 0.0073(16) 0.0128(16) 0.0202(16)
F21 0.0175(17) 0.0376(19) 0.0266(17) 0.0062(14) 0.0067(13) 0.0083(14)
F18 0.0206(18) 0.0302(19) 0.053(2) 0.0013(15) 0.0176(16) 0.0079(17)
F11 0.034(2) 0.0263(17) 0.0225(16) 0.0164(15) -0.0093(14) -0.0041(13)
F12 0.037(2) 0.0314(19) 0.039(2) 0.0234(17) -0.0056(16) -0.0013(16)
F20 0.0195(17) 0.0311(18) 0.0239(16) 0.0082(14) 0.0008(13) 0.0074(13)
F8 0.052(2) 0.031(2) 0.041(2) 0.0256(18) 0.0143(19) 0.0031(16)
F5 0.0228(18) 0.035(2) 0.0301(18) -0.0081(15) -0.0029(14) -0.0018(15)
F22 0.044(2) 0.081(3) 0.0268(19) 0.030(2) 0.0095(17) 0.025(2)
F26 0.0260(19) 0.040(2) 0.039(2) 0.0087(16) 0.0163(16) 0.0035(16)
F23 0.029(2) 0.077(3) 0.0265(19) 0.026(2) 0.0005(15) 0.0113(19)
F1 0.0217(18) 0.0295(19) 0.041(2) -0.0025(15) 0.0121(15) 0.0093(15)
F25 0.034(2) 0.029(2) 0.082(3) -0.0019(17) 0.026(2) -0.014(2)
F3 0.033(2) 0.040(2) 0.0167(16) -0.0077(16) 0.0042(14) -0.0024(14)
F24 0.034(2) 0.028(2) 0.063(3) -0.0017(17) 0.0111(19) -0.0101(18)
N1 0.015(2) 0.020(2) 0.017(2) 0.0037(18) 0.0007(17) 0.0004(17)
N2 0.019(2) 0.020(2) 0.014(2) 0.0057(18) -0.0011(17) 0.0006(17)
C4 0.013(2) 0.017(2) 0.015(2) 0.004(2) 0.0019(19) 0.0056(19)
C9 0.017(3) 0.018(2) 0.015(2) 0.006(2) 0.001(2) -0.0015(19)
C6 0.024(3) 0.021(3) 0.023(3) 0.006(2) 0.011(2) 0.003(2)
C12 0.020(3) 0.021(3) 0.036(3) 0.002(2) 0.009(2) 0.000(2)
C26 0.023(3) 0.022(3) 0.018(3) 0.002(2) -0.001(2) 0.000(2)
C23 0.013(3) 0.021(3) 0.026(3) 0.001(2) 0.002(2) 0.003(2)
C3 0.018(3) 0.015(2) 0.019(2) 0.004(2) 0.006(2) 0.0023(19)
C15 0.017(3) 0.015(2) 0.023(3) 0.001(2) 0.001(2) 0.003(2)
C30 0.018(3) 0.033(3) 0.026(3) 0.006(2) 0.005(2) 0.002(2)
C5 0.019(3) 0.019(3) 0.015(2) -0.001(2) 0.004(2) 0.000(2)
C21 0.016(3) 0.015(2) 0.020(2) 0.005(2) 0.002(2) 0.0050(19)
C7 0.018(3) 0.021(3) 0.025(3) 0.008(2) 0.002(2) 0.004(2)
C24 0.015(3) 0.022(3) 0.032(3) 0.004(2) 0.008(2) 0.007(2)
C37 0.022(3) 0.022(3) 0.017(2) 0.006(2) 0.001(2) -0.001(2)
C19 0.024(3) 0.023(3) 0.022(3) 0.004(2) 0.006(2) 0.003(2)
C10 0.018(3) 0.018(3) 0.022(3) 0.007(2) 0.002(2) 0.002(2)
C8 0.019(3) 0.022(3) 0.017(2) 0.007(2) -0.001(2) 0.003(2)
C22 0.020(3) 0.027(3) 0.014(2) 0.006(2) 0.000(2) 0.002(2)
C13 0.013(3) 0.021(3) 0.028(3) 0.008(2) 0.001(2) -0.005(2)
C14 0.020(3) 0.022(3) 0.016(2) 0.008(2) -0.001(2) 0.000(2)
C11 0.028(3) 0.018(3) 0.027(3) 0.005(2) 0.009(2) 0.003(2)
C27 0.018(3) 0.029(3) 0.021(3) 0.007(2) 0.000(2) 0.005(2)
C25 0.020(3) 0.024(3) 0.019(3) 0.001(2) 0.008(2) 0.002(2)
C31 0.017(3) 0.019(3) 0.024(3) 0.005(2) 0.001(2) 0.001(2)
C33 0.020(3) 0.033(3) 0.018(3) 0.008(2) 0.002(2) 0.006(2)
C16 0.015(3) 0.017(2) 0.019(2) 0.000(2) 0.001(2) 0.000(2)
C38 0.023(3) 0.027(3) 0.023(3) 0.003(2) 0.008(2) 0.000(2)
C28 0.027(3) 0.054(4) 0.028(3) 0.012(3) 0.000(3) 0.015(3)
C1 0.019(3) 0.018(3) 0.016(2) 0.003(2) -0.002(2) 0.0022(19)
C17 0.019(3) 0.014(2) 0.031(3) 0.002(2) -0.002(2) 0.007(2)
C20 0.019(3) 0.017(2) 0.018(2) 0.002(2) -0.001(2) 0.004(2)
C29 0.020(3) 0.055(4) 0.035(3) 0.016(3) -0.005(3) 0.009(3)
C18 0.027(3) 0.019(3) 0.033(3) 0.009(2) 0.012(3) 0.000(2)
C2 0.020(3) 0.016(2) 0.013(2) 0.005(2) 0.001(2) 0.0004(19)
C32 0.019(3) 0.031(3) 0.024(3) 0.012(2) 0.006(2) 0.002(2)
C34 0.035(4) 0.102(7) 0.022(3) 0.030(4) 0.005(3) 0.026(4)
C35 0.050(5) 0.099(7) 0.022(3) 0.034(5) 0.017(3) 0.026(4)
C36 0.031(3) 0.043(4) 0.023(3) 0.012(3) 0.011(3) 0.009(3)

loop_
_atom_type_symbol
_atom_type_description
_atom_type_scat_dispersion_real
_atom_type_scat_dispersion_imag
_atom_type_scat_source
C C 0.0033 0.0016 'International Tables Vol C Tables 4.2.6.8 and 6.1.1.4'
H H 0 0 'International Tables Vol C Tables 4.2.6.8 and 6.1.1.4'
N N 0.0061 0.0033 'International Tables Vol C Tables 4.2.6.8 and 6.1.1.4'
F F 0.0171 0.0103 'International Tables Vol C Tables 4.2.6.8 and 6.1.1.4'
P P 0.1023 0.0942 'International Tables Vol C Tables 4.2.6.8 and 6.1.1.4'
Cu Cu 0.3201 1.2651 'International Tables Vol C Tables 4.2.6.8 and 6.1.1.4'

loop_
_geom_angle_atom_site_label_1
_geom_angle_atom_site_label_2
_geom_angle_atom_site_label_3
_geom_angle
N1 Cu1 N2 82.65(18)
N1 Cu1 P1 119.52(13)
N2 Cu1 P1 125.77(13)
N1 Cu1 P2 119.40(13)
N2 Cu1 P2 120.86(13)
P1 Cu1 P2 92.01(5)
C21 P1 C15 97.4(2)
C21 P1 C1 108.7(2)
C15 P1 C1 103.1(2)
C21 P1 Cu1 119.01(17)
C15 P1 Cu1 124.05(18)
C1 P1 Cu1 103.11(17)
F24 P3 F25 179.1(3)
F24 P3 F23 90.5(2)
F25 P3 F23 90.3(3)
F24 P3 F22 88.8(3)
F25 P3 F22 90.4(3)
F23 P3 F22 179.2(3)
F24 P3 F26 89.2(2)
F25 P3 F26 90.3(2)
F23 P3 F26 89.8(2)
F22 P3 F26 90.6(2)
F24 P3 F21 90.5(2)
F25 P3 F21 90.0(2)
F23 P3 F21 90.38(19)
F22 P3 F21 89.3(2)
F26 P3 F21 179.7(2)
C3 P2 C2 103.8(2)
C3 P2 C9 100.1(2)
C2 P2 C9 109.3(2)
C3 P2 Cu1 124.40(18)
C2 P2 Cu1 101.46(17)
C9 P2 Cu1 116.80(16)
C27 N1 C31 119.8(5)
C27 N1 Cu1 113.0(4)
C31 N1 Cu1 127.3(4)
C37 N2 C33 119.4(5)
C37 N2 Cu1 128.6(4)
C33 N2 Cu1 111.9(3)
F15 C4 C5 117.3(5)
F15 C4 C3 119.7(4)
C5 C4 C3 122.9(5)
C14 C9 C10 115.7(5)
C14 C9 P2 128.1(4)
C10 C9 P2 116.1(4)
F13 C6 C7 120.1(5)
F13 C6 C5 119.7(5)
C7 C6 C5 120.2(5)
F18 C12 C13 119.9(5)
F18 C12 C11 120.8(5)
C13 C12 C11 119.3(5)
F3 C26 C25 117.0(5)
F3 C26 C21 120.8(5)
C25 C26 C21 122.2(5)
F5 C23 C22 121.2(5)
F5 C23 C24 120.0(5)
C22 C23 C24 118.9(5)
C4 C3 C8 116.0(5)
C4 C3 P2 122.9(4)
C8 C3 P2 121.1(4)
C16 C15 C20 116.4(5)
C16 C15 P1 122.7(4)
C20 C15 P1 120.9(4)
C29 C30 C31 120.2(5)
C29 C30 H30 119.9
C31 C30 H30 119.9
F14 C5 C6 120.3(5)
F14 C5 C4 121.1(5)
C6 C5 C4 118.6(5)
C26 C21 C22 115.1(5)
C26 C21 P1 127.7(4)
C22 C21 P1 117.2(4)
F12 C7 C8 120.4(5)
F12 C7 C6 119.5(5)
C8 C7 C6 120.0(5)
F1 C24 C23 120.4(5)
F1 C24 C25 119.9(5)
C23 C24 C25 119.6(5)
N2 C37 C36 120.8(5)
N2 C37 C38 118.8(5)
C36 C37 C38 120.4(5)
F9 C19 C20 120.3(5)
F9 C19 C18 119.3(5)
C20 C19 C18 120.3(5)
F16 C10 C11 118.4(5)
F16 C10 C9 118.3(5)
C11 C10 C9 123.3(5)
F11 C8 C7 117.4(5)
F11 C8 C3 120.4(5)
C7 C8 C3 122.2(5)
F4 C22 C23 117.5(5)
F4 C22 C21 118.1(5)
C23 C22 C21 124.4(5)
F19 C13 C12 119.1(5)
F19 C13 C14 120.9(5)
C12 C13 C14 120.0(5)
F20 C14 C13 116.6(5)
F20 C14 C9 121.1(5)
C13 C14 C9 122.3(5)
F17 C11 C10 121.1(5)
F17 C11 C12 119.5(5)
C10 C11 C12 119.4(5)
N1 C27 C28 121.4(5)
N1 C27 C33 115.8(5)
C28 C27 C33 122.8(5)
F2 C25 C26 120.8(5)
F2 C25 C24 119.5(5)
C26 C25 C24 119.7(5)
N1 C31 C30 120.5(5)
N1 C31 C32 117.5(5)
C30 C31 C32 121.9(5)
N2 C33 C34 121.4(5)
N2 C33 C27 116.6(5)
C34 C33 C27 122.0(5)
F6 C16 C15 120.1(5)
F6 C16 C17 117.5(5)
C15 C16 C17 122.5(5)
C37 C38 H38A 109.5
C37 C38 H38B 109.5
H38A C38 H38B 109.5
C37 C38 H38C 109.5
H38A C38 H38C 109.5
H38B C38 H38C 109.5
C29 C28 C27 118.9(6)
C29 C28 H28 120.5
C27 C28 H28 120.5
C2 C1 P1 111.7(4)
C2 C1 H1A 109.3
P1 C1 H1A 109.3
C2 C1 H1B 109.3
P1 C1 H1B 109.3
H1A C1 H1B 107.9
F7 C17 C18 120.4(5)
F7 C17 C16 120.1(5)
C18 C17 C16 119.5(5)
F10 C20 C19 117.1(5)
F10 C20 C15 120.8(5)
C19 C20 C15 122.1(5)
C30 C29 C28 119.2(6)
C30 C29 H29 120.4
C28 C29 H29 120.4
F8 C18 C17 120.4(5)
F8 C18 C19 120.5(5)
C17 C18 C19 119.1(5)
C1 C2 P2 110.7(3)
C1 C2 H2A 109.5
P2 C2 H2A 109.5
C1 C2 H2B 109.5
P2 C2 H2B 109.5
H2A C2 H2B 108.1
C31 C32 H32A 109.5
C31 C32 H32B 109.5
H32A C32 H32B 109.5
C31 C32 H32C 109.5
H32A C32 H32C 109.5
H32B C32 H32C 109.5
C33 C34 C35 119.1(6)
C33 C34 H34 120.4
C35 C34 H34 120.4
C36 C35 C34 118.9(6)
C36 C35 H35 120.5
C34 C35 H35 120.5
C35 C36 C37 120.2(6)
C35 C36 H36 119.9
C37 C36 H36 119.9

loop_
_geom_bond_atom_site_label_1
_geom_bond_atom_site_label_2
_geom_bond_distance
Cu1 N1 2.025(4)
Cu1 N2 2.041(4)
Cu1 P1 2.2425(15)
Cu1 P2 2.2659(15)
P1 C21 1.837(5)
P1 C15 1.843(6)
P1 C1 1.853(5)
P3 F24 1.587(4)
P3 F25 1.592(4)
P3 F23 1.593(4)
P3 F22 1.604(4)
P3 F26 1.604(4)
P3 F21 1.607(3)
P2 C3 1.836(5)
P2 C2 1.837(5)
P2 C9 1.846(5)
F14 C5 1.334(6)
F16 C10 1.347(6)
F13 C6 1.341(6)
F7 C17 1.338(6)
F19 C13 1.339(6)
F15 C4 1.345(6)
F10 C20 1.337(6)
F6 C16 1.346(6)
F9 C19 1.344(6)
F4 C22 1.358(6)
F2 C25 1.329(6)
F17 C11 1.342(6)
F18 C12 1.333(7)
F11 C8 1.346(6)
F12 C7 1.354(6)
F20 C14 1.342(6)
F8 C18 1.327(6)
F5 C23 1.334(6)
F1 C24 1.333(6)
F3 C26 1.337(6)
N1 C27 1.346(7)
N1 C31 1.351(7)
N2 C37 1.341(7)
N2 C33 1.350(7)
C4 C5 1.380(7)
C4 C3 1.386(7)
C9 C14 1.387(7)
C9 C10 1.394(7)
C6 C7 1.369(8)
C6 C5 1.379(8)
C12 C13 1.377(8)
C12 C11 1.386(9)
C26 C25 1.387(8)
C26 C21 1.389(7)
C23 C22 1.368(8)
C23 C24 1.374(8)
C3 C8 1.393(7)
C15 C16 1.382(8)
C15 C20 1.390(7)
C30 C29 1.371(9)
C30 C31 1.389(8)
C30 H30 0.95
C21 C22 1.394(8)
C7 C8 1.368(8)
C24 C25 1.394(8)
C37 C36 1.386(8)
C37 C38 1.496(8)
C19 C20 1.371(8)
C19 C18 1.386(8)
C10 C11 1.366(8)
C13 C14 1.381(8)
C27 C28 1.394(8)
C27 C33 1.494(8)
C31 C32 1.485(8)
C33 C34 1.375(8)
C16 C17 1.389(8)
C38 H38A 0.98
C38 H38B 0.98
C38 H38C 0.98
C28 C29 1.381(9)
C28 H28 0.95
C1 C2 1.544(7)
C1 H1A 0.99
C1 H1B 0.99
C17 C18 1.376(8)
C29 H29 0.95
C2 H2A 0.99
C2 H2B 0.99
C32 H32A 0.98
C32 H32B 0.98
C32 H32C 0.98
C34 C35 1.389(10)
C34 H34 0.95
C35 C36 1.356(10)
C35 H35 0.95
C36 H36 0.95
